data_7233500
loop_
_publ_author_name
'Muhammad Tariq'
'Shahid Hameed'
'Ivan H. Bechtold'
'Adailton J. Bortoluzzi'
'Aloir A. Merlo'

_publ_section_title
;
 Synthesis and characterization of some novel tetrazole liquid crystals
;
_journal_name_full 'Journal of Materials Chemistry C'
_journal_page_first 5583
_journal_page_last 5593
_journal_paper_doi 10.1039/C3TC30966E
_journal_volume 1
_journal_year 2013
_chemical_formula_moiety 'C32 H46 N4 O3'
_chemical_formula_sum 'C32 H46 N4 O3'
_chemical_formula_weight 534.73
_space_group_IT_number 1
_space_group_name_Hall 'P 1'
_space_group_name_H-M_alt 'P 1'
_symmetry_cell_setting triclinic
_symmetry_space_group_name_Hall 'P 1'
_symmetry_space_group_name_H-M 'P 1'
_atom_sites_solution_hydrogens geom
_atom_sites_solution_primary direct
_atom_sites_solution_secondary difmap
_cell_angle_alpha 93.630(3)
_cell_angle_beta 94.782(3)
_cell_angle_gamma 95.576(3)
_cell_formula_units_Z 2
_cell_length_a 6.1964(4)
_cell_length_b 7.3745(4)
_cell_length_c 33.1004(18)
_cell_measurement_reflns_used 6637
_cell_measurement_temperature 190(2)
_cell_measurement_theta_max 31.79
_cell_measurement_theta_min 3.32
_cell_volume 1496.24(15)
_computing_cell_refinement 'Bruker SAINT'
_computing_data_collection 'Bruker APEX2'
_computing_data_reduction 'Bruker SAINT'
_computing_molecular_graphics 'PLATON (Spek, 2009)'
_computing_publication_material 'SHELXL-97 (Sheldrick, 2008)'
_computing_structure_refinement 'SHELXL-97 (Sheldrick, 2008)'
_computing_structure_solution 'SHELXS-97 (Sheldrick, 2008)'
_diffrn_ambient_temperature 190(2)
_diffrn_measured_fraction_theta_full 0.981
_diffrn_measured_fraction_theta_max 0.981
_diffrn_measurement_device_type 'Bruker APEX-II DUO'
_diffrn_measurement_method '\f and \w scans'
_diffrn_radiation_monochromator graphite
_diffrn_radiation_source 'fine-focus sealed tube'
_diffrn_radiation_type MoK\a
_diffrn_radiation_wavelength 0.71073
_diffrn_reflns_av_R_equivalents 0.0328
_diffrn_reflns_av_sigmaI/netI 0.0499
_diffrn_reflns_limit_h_max 9
_diffrn_reflns_limit_h_min -4
_diffrn_reflns_limit_k_max 9
_diffrn_reflns_limit_k_min -10
_diffrn_reflns_limit_l_max 48
_diffrn_reflns_limit_l_min -48
_diffrn_reflns_number 17024
_diffrn_reflns_theta_full 31.85
_diffrn_reflns_theta_max 31.85
_diffrn_reflns_theta_min 3.32
_exptl_absorpt_coefficient_mu 0.077
_exptl_absorpt_correction_type none
_exptl_crystal_colour colorless
_exptl_crystal_density_diffrn 1.187
_exptl_crystal_density_method 'not measured'
_exptl_crystal_description block
_exptl_crystal_F_000 580
_exptl_crystal_size_max 0.38
_exptl_crystal_size_mid 0.38
_exptl_crystal_size_min 0.10
_refine_diff_density_max 0.431
_refine_diff_density_min -0.301
_refine_diff_density_rms 0.058
_refine_ls_extinction_method none
_refine_ls_goodness_of_fit_ref 1.057
_refine_ls_hydrogen_treatment constr
_refine_ls_matrix_type full
_refine_ls_number_parameters 707
_refine_ls_number_reflns 10061
_refine_ls_number_restraints 3
_refine_ls_restrained_S_all 1.056
_refine_ls_R_factor_all 0.0790
_refine_ls_R_factor_gt 0.0661
_refine_ls_shift/su_max 0.000
_refine_ls_shift/su_mean 0.000
_refine_ls_structure_factor_coef Fsqd
_refine_ls_weighting_details 'calc w=1/[\s^2^(Fo^2^)+(0.0735P)^2^+0.9419P] where P=(Fo^2^+2Fc^2^)/3'
_refine_ls_weighting_scheme calc
_refine_ls_wR_factor_gt 0.1720
_refine_ls_wR_factor_ref 0.1794
_reflns_number_gt 8424
_reflns_number_total 10061
_reflns_threshold_expression >2\s(I)
_cod_data_source_file 1000002.cif
_cod_data_source_block PCOD1000002
_cod_depositor_comments
;
The following automatic conversions were performed:

data item '_symmetry_cell_setting' value 'Triclinic' was changed to
'triclinic' in accordance with the built-in table derived from the
CIF Core dictionary named 'cif_core.dic' version 2.4.5 last updated
on 2014-11-21.

Automatic conversion script
Id: cif_fix_values 6909 2019-04-08 15:41:33Z antanas 
;
_cod_original_sg_symbol_H-M P1
_cod_database_code 7233500

loop_
_symmetry_equiv_pos_as_xyz
'x, y, z'

loop_
_atom_site_label
_atom_site_type_symbol
_atom_site_fract_x
_atom_site_fract_y
_atom_site_fract_z
_atom_site_U_iso_or_equiv
_atom_site_adp_type
_atom_site_occupancy
_atom_site_symmetry_multiplicity
_atom_site_calc_flag
_atom_site_refinement_flags
_atom_site_disorder_assembly
_atom_site_disorder_group
C1 C -0.0160(5) 0.3861(4) 0.52509(10) 0.0231(6) Uani 1 1 d . . .
C2 C 0.2314(5) 0.2571(5) 0.34429(10) 0.0264(6) Uani 1 1 d . . .
C11 C 0.0720(5) 0.3277(4) 0.48705(10) 0.0217(5) Uani 1 1 d . . .
C12 C 0.2824(5) 0.3868(4) 0.47993(10) 0.0266(6) Uani 1 1 d . . .
H12 H 0.3733 0.4620 0.5002 0.032 Uiso 1 1 calc R . .
C13 C 0.3624(5) 0.3367(5) 0.44314(11) 0.0269(6) Uani 1 1 d . . .
H13 H 0.5075 0.3768 0.4381 0.032 Uiso 1 1 calc R . .
C14 C 0.2286(5) 0.2291(4) 0.41441(10) 0.0229(6) Uani 1 1 d . . .
C15 C 0.0194(5) 0.1622(4) 0.42118(11) 0.0267(6) Uani 1 1 d . . .
H15 H -0.0682 0.0831 0.4012 0.032 Uiso 1 1 calc R . .
C16 C -0.0603(5) 0.2128(4) 0.45781(11) 0.0264(6) Uani 1 1 d . . .
H16 H -0.2042 0.1696 0.4630 0.032 Uiso 1 1 calc R . .
C21 C 0.3214(5) 0.1961(4) 0.30645(9) 0.0209(5) Uani 1 1 d . . .
C22 C 0.5123(5) 0.1086(4) 0.30499(10) 0.0235(6) Uani 1 1 d . . .
H22 H 0.5935 0.0864 0.3295 0.028 Uiso 1 1 calc R . .
C23 C 0.5823(5) 0.0545(4) 0.26771(10) 0.0228(6) Uani 1 1 d . . .
H23 H 0.7126 -0.0030 0.2667 0.027 Uiso 1 1 calc R . .
C24 C 0.4618(5) 0.0844(4) 0.23194(9) 0.0209(5) Uani 1 1 d . . .
C25 C 0.2721(5) 0.1721(4) 0.23342(10) 0.0229(6) Uani 1 1 d . . .
H25 H 0.1899 0.1931 0.2089 0.027 Uiso 1 1 calc R . .
C26 C 0.2045(5) 0.2282(4) 0.27039(10) 0.0250(6) Uani 1 1 d . . .
H26 H 0.0766 0.2893 0.2712 0.030 Uiso 1 1 calc R . .
C31 C -0.3939(5) 0.4031(5) 0.59690(11) 0.0310(7) Uani 1 1 d . . .
H31A H -0.4116 0.2756 0.6048 0.037 Uiso 1 1 calc R . .
H31B H -0.5280 0.4246 0.5803 0.037 Uiso 1 1 calc R . .
C32 C -0.3679(5) 0.5315(5) 0.63488(10) 0.0276(6) Uani 1 1 d . . .
H32A H -0.3634 0.6595 0.6273 0.033 Uiso 1 1 calc R . .
H32B H -0.2294 0.5169 0.6509 0.033 Uiso 1 1 calc R . .
C33 C -0.5591(6) 0.4891(5) 0.66037(11) 0.0306(7) Uani 1 1 d . . .
H33A H -0.6968 0.5003 0.6437 0.037 Uiso 1 1 calc R . .
H33B H -0.5613 0.3611 0.6679 0.037 Uiso 1 1 calc R . .
C34 C -0.5483(6) 0.6155(5) 0.69912(11) 0.0319(7) Uani 1 1 d . . .
H34A H -0.4088 0.6075 0.7155 0.038 Uiso 1 1 calc R . .
H34B H -0.5518 0.7432 0.6917 0.038 Uiso 1 1 calc R . .
C35 C -0.7366(6) 0.5663(5) 0.72469(11) 0.0325(7) Uani 1 1 d . . .
H35A H -0.8756 0.5737 0.7081 0.039 Uiso 1 1 calc R . .
H35B H -0.7327 0.4385 0.7320 0.039 Uiso 1 1 calc R . .
C36 C -0.7308(6) 0.6901(6) 0.76356(12) 0.0358(8) Uani 1 1 d . . .
H36A H -0.7372 0.8178 0.7564 0.043 Uiso 1 1 calc R . .
H36B H -0.5913 0.6840 0.7801 0.043 Uiso 1 1 calc R . .
C37 C -0.9191(7) 0.6368(6) 0.78895(12) 0.0372(8) Uani 1 1 d . . .
H37A H -1.0584 0.6430 0.7724 0.045 Uiso 1 1 calc R . .
H37B H -0.9128 0.5089 0.7960 0.045 Uiso 1 1 calc R . .
C38 C -0.9152(8) 0.7590(7) 0.82792(14) 0.0501(11) Uani 1 1 d . . .
H38A H -0.9184 0.8874 0.8210 0.060 Uiso 1 1 calc R . .
H38B H -0.7776 0.7506 0.8449 0.060 Uiso 1 1 calc R . .
C39 C -1.1078(9) 0.7067(8) 0.85257(15) 0.0549(12) Uani 1 1 d . . .
H39A H -1.1036 0.5806 0.8601 0.082 Uiso 1 1 calc R . .
H39B H -1.2445 0.7171 0.8361 0.082 Uiso 1 1 calc R . .
H39C H -1.0984 0.7889 0.8772 0.082 Uiso 1 1 calc R . .
C41 C 0.7079(5) -0.0426(5) 0.18693(10) 0.0262(6) Uani 1 1 d . . .
H41A H 0.6981 -0.1705 0.1946 0.031 Uiso 1 1 calc R . .
H41B H 0.8344 0.0277 0.2029 0.031 Uiso 1 1 calc R . .
C42 C 0.7278(6) -0.0342(5) 0.14157(11) 0.0289(7) Uani 1 1 d . . .
H42A H 0.7433 0.0955 0.1352 0.035 Uiso 1 1 calc R . .
H42B H 0.5914 -0.0932 0.1266 0.035 Uiso 1 1 calc R . .
C43 C 0.9193(6) -0.1261(5) 0.12628(10) 0.0277(6) Uani 1 1 d . . .
H43A H 1.0567 -0.0693 0.1412 0.033 Uiso 1 1 calc R . .
H43B H 0.9028 -0.2572 0.1316 0.033 Uiso 1 1 calc R . .
C44 C 0.9302(6) -0.1073(5) 0.08076(11) 0.0301(7) Uani 1 1 d . . .
H44A H 0.9443 0.0241 0.0758 0.036 Uiso 1 1 calc R . .
H44B H 0.7915 -0.1636 0.0662 0.036 Uiso 1 1 calc R . .
C45 C 1.1185(6) -0.1956(5) 0.06296(11) 0.0313(7) Uani 1 1 d . . .
H45A H 1.2577 -0.1392 0.0774 0.038 Uiso 1 1 calc R . .
H45B H 1.1047 -0.3272 0.0678 0.038 Uiso 1 1 calc R . .
C46 C 1.1250(6) -0.1748(5) 0.01760(11) 0.0326(7) Uani 1 1 d . . .
H46A H 1.1382 -0.0431 0.0129 0.039 Uiso 1 1 calc R . .
H46B H 0.9857 -0.2311 0.0033 0.039 Uiso 1 1 calc R . .
C47 C 1.3125(6) -0.2620(6) -0.00063(12) 0.0345(7) Uani 1 1 d . . .
H47A H 1.4520 -0.2038 0.0133 0.041 Uiso 1 1 calc R . .
H47B H 1.3011 -0.3931 0.0046 0.041 Uiso 1 1 calc R . .
C48 C 1.3160(7) -0.2446(7) -0.04592(13) 0.0428(9) Uani 1 1 d . . .
H48A H 1.3273 -0.1134 -0.0512 0.051 Uiso 1 1 calc R . .
H48B H 1.1766 -0.3029 -0.0599 0.051 Uiso 1 1 calc R . .
C49 C 1.5035(8) -0.3315(8) -0.06413(16) 0.0547(12) Uani 1 1 d . . .
H49A H 1.4869 -0.4633 -0.0611 0.082 Uiso 1 1 calc R . .
H49B H 1.6421 -0.2775 -0.0499 0.082 Uiso 1 1 calc R . .
H49C H 1.5017 -0.3094 -0.0930 0.082 Uiso 1 1 calc R . .
C51 C 0.5325(5) 0.8304(4) 0.49451(10) 0.0233(6) Uani 1 1 d . . .
C52 C 0.8684(5) 0.7246(4) 0.31899(10) 0.0214(5) Uani 1 1 d . . .
C61 C 0.5854(5) 0.7796(4) 0.45331(10) 0.0217(5) Uani 1 1 d . . .
C62 C 0.4348(5) 0.7992(4) 0.42071(10) 0.0245(6) Uani 1 1 d . . .
H62 H 0.3018 0.8474 0.4255 0.029 Uiso 1 1 calc R . .
C63 C 0.4773(5) 0.7489(5) 0.38130(10) 0.0258(6) Uani 1 1 d . . .
H63 H 0.3758 0.7644 0.3590 0.031 Uiso 1 1 calc R . .
C64 C 0.6695(5) 0.6759(4) 0.37507(10) 0.0217(5) Uani 1 1 d . . .
C65 C 0.8228(5) 0.6529(4) 0.40706(10) 0.0248(6) Uani 1 1 d . . .
H65 H 0.9536 0.6013 0.4021 0.030 Uiso 1 1 calc R . .
C66 C 0.7805(5) 0.7067(4) 0.44618(10) 0.0251(6) Uani 1 1 d . . .
H66 H 0.8844 0.6942 0.4683 0.030 Uiso 1 1 calc R . .
C71 C 0.9044(5) 0.6538(4) 0.27740(9) 0.0197(5) Uani 1 1 d . . .
C72 C 1.0968(5) 0.7227(4) 0.26212(10) 0.0236(6) Uani 1 1 d . . .
H72 H 1.1922 0.8142 0.2779 0.028 Uiso 1 1 calc R . .
C73 C 1.1505(5) 0.6594(4) 0.22420(10) 0.0237(6) Uani 1 1 d . . .
H73 H 1.2818 0.7064 0.2140 0.028 Uiso 1 1 calc R . .
C74 C 1.0085(5) 0.5255(4) 0.20135(9) 0.0212(5) Uani 1 1 d . . .
C75 C 0.8130(5) 0.4614(4) 0.21596(10) 0.0216(5) Uani 1 1 d . . .
H75 H 0.7140 0.3741 0.1997 0.026 Uiso 1 1 calc R . .
C76 C 0.7620(5) 0.5241(4) 0.25401(10) 0.0211(5) Uani 1 1 d . . .
H76 H 0.6296 0.4784 0.2640 0.025 Uiso 1 1 calc R . .
C81 C 0.1948(5) 0.9866(5) 0.56504(10) 0.0283(6) Uani 1 1 d . . .
H81A H 0.0516 0.9287 0.5527 0.034 Uiso 1 1 calc R . .
H81B H 0.1988 1.1194 0.5619 0.034 Uiso 1 1 calc R . .
C82 C 0.2136(5) 0.9561(5) 0.60989(10) 0.0271(6) Uani 1 1 d . . .
H82A H 0.3558 1.0136 0.6228 0.033 Uiso 1 1 calc R . .
H82B H 0.2048 0.8236 0.6137 0.033 Uiso 1 1 calc R . .
C83 C 0.0291(5) 1.0397(5) 0.62979(10) 0.0283(6) Uani 1 1 d . . .
H83A H -0.1117 0.9839 0.6159 0.034 Uiso 1 1 calc R . .
H83B H 0.0402 1.1721 0.6258 0.034 Uiso 1 1 calc R . .
C84 C 0.0296(6) 1.0140(5) 0.67521(11) 0.0315(7) Uani 1 1 d . . .
H84A H 0.0126 0.8818 0.6793 0.038 Uiso 1 1 calc R . .
H84B H 0.1719 1.0663 0.6891 0.038 Uiso 1 1 calc R . .
C85 C -0.1511(6) 1.1043(5) 0.69447(11) 0.0303(7) Uani 1 1 d . . .
H85A H -0.1348 1.2360 0.6898 0.036 Uiso 1 1 calc R . .
H85B H -0.2929 1.0510 0.6806 0.036 Uiso 1 1 calc R . .
C86 C -0.1552(6) 1.0843(6) 0.73978(11) 0.0339(7) Uani 1 1 d . . .
H86A H -0.1734 0.9527 0.7445 0.041 Uiso 1 1 calc R . .
H86B H -0.0134 1.1368 0.7537 0.041 Uiso 1 1 calc R . .
C87 C -0.3349(6) 1.1765(6) 0.75838(12) 0.0347(7) Uani 1 1 d . . .
H87A H -0.4767 1.1220 0.7447 0.042 Uiso 1 1 calc R . .
H87B H -0.3185 1.3074 0.7530 0.042 Uiso 1 1 calc R . .
C88 C -0.3384(8) 1.1611(7) 0.80383(13) 0.0476(10) Uani 1 1 d . . .
H88A H -0.3538 1.0303 0.8093 0.057 Uiso 1 1 calc R . .
H88B H -0.1974 1.2169 0.8176 0.057 Uiso 1 1 calc R . .
C89 C -0.5210(9) 1.2528(9) 0.82181(17) 0.0585(13) Uani 1 1 d . . .
H89A H -0.6607 1.1820 0.8128 0.088 Uiso 1 1 calc R . .
H89B H -0.5220 1.3766 0.8127 0.088 Uiso 1 1 calc R . .
H89C H -0.4982 1.2592 0.8515 0.088 Uiso 1 1 calc R . .
C91 C 1.2618(5) 0.4900(4) 0.15133(10) 0.0246(6) Uani 1 1 d . . .
H91A H 1.3758 0.4739 0.1732 0.029 Uiso 1 1 calc R . .
H91B H 1.2788 0.6188 0.1443 0.029 Uiso 1 1 calc R . .
C92 C 1.2846(6) 0.3647(5) 0.11458(11) 0.0287(6) Uani 1 1 d . . .
H92A H 1.1561 0.3678 0.0948 0.034 Uiso 1 1 calc R . .
H92B H 1.2852 0.2382 0.1229 0.034 Uiso 1 1 calc R . .
C93 C 1.4892(6) 0.4139(5) 0.09373(11) 0.0292(6) Uani 1 1 d . . .
H93A H 1.6180 0.4044 0.1130 0.035 Uiso 1 1 calc R . .
H93B H 1.4925 0.5424 0.0866 0.035 Uiso 1 1 calc R . .
C94 C 1.5048(6) 0.2924(5) 0.05550(11) 0.0310(7) Uani 1 1 d . . .
H94A H 1.3698 0.2941 0.0373 0.037 Uiso 1 1 calc R . .
H94B H 1.5127 0.1654 0.0631 0.037 Uiso 1 1 calc R . .
C95 C 1.6991(6) 0.3470(5) 0.03196(11) 0.0317(7) Uani 1 1 d . . .
H95A H 1.6942 0.4752 0.0250 0.038 Uiso 1 1 calc R . .
H95B H 1.8348 0.3410 0.0497 0.038 Uiso 1 1 calc R . .
C96 C 1.7061(7) 0.2268(5) -0.00681(12) 0.0346(7) Uani 1 1 d . . .
H96A H 1.5681 0.2298 -0.0240 0.042 Uiso 1 1 calc R . .
H96B H 1.7148 0.0993 0.0004 0.042 Uiso 1 1 calc R . .
C97 C 1.8953(6) 0.2815(5) -0.03161(12) 0.0342(7) Uani 1 1 d . . .
H97A H 1.8868 0.4089 -0.0390 0.041 Uiso 1 1 calc R . .
H97B H 2.0336 0.2782 -0.0145 0.041 Uiso 1 1 calc R . .
C98 C 1.8989(8) 0.1598(7) -0.07010(14) 0.0470(10) Uani 1 1 d . . .
H98A H 1.7614 0.1642 -0.0874 0.056 Uiso 1 1 calc R . .
H98B H 1.9058 0.0322 -0.0628 0.056 Uiso 1 1 calc R . .
C99 C 2.0903(8) 0.2142(7) -0.09453(15) 0.0500(11) Uani 1 1 d . . .
H99A H 2.2271 0.2106 -0.0776 0.075 Uiso 1 1 calc R . .
H99B H 2.0804 0.3381 -0.1031 0.075 Uiso 1 1 calc R . .
H99C H 2.0861 0.1287 -0.1186 0.075 Uiso 1 1 calc R . .
N1 N -0.2149(4) 0.3347(4) 0.53547(9) 0.0264(5) Uani 1 1 d . . .
N2 N -0.2087(4) 0.4251(4) 0.57211(9) 0.0256(5) Uani 1 1 d . . .
N3 N -0.0247(5) 0.5230(5) 0.58413(10) 0.0338(6) Uani 1 1 d . . .
N4 N 0.1029(5) 0.5006(5) 0.55429(10) 0.0339(6) Uani 1 1 d . . .
N51 N 0.3452(4) 0.8927(4) 0.50245(9) 0.0261(5) Uani 1 1 d . . .
N52 N 0.3652(4) 0.9145(4) 0.54272(8) 0.0246(5) Uani 1 1 d . . .
N53 N 0.5512(5) 0.8708(5) 0.55969(10) 0.0363(7) Uani 1 1 d . . .
N54 N 0.6628(5) 0.8157(5) 0.52905(10) 0.0341(6) Uani 1 1 d . . .
O1 O 0.3152(4) 0.1798(3) 0.37752(7) 0.0252(4) Uani 1 1 d . . .
O2 O 0.0956(5) 0.3630(5) 0.34605(9) 0.0474(8) Uani 1 1 d . . .
O3 O 0.5103(4) 0.0378(3) 0.19347(7) 0.0262(5) Uani 1 1 d . . .
O51 O 0.7077(4) 0.6216(3) 0.33512(7) 0.0248(4) Uani 1 1 d . . .
O52 O 0.9693(4) 0.8573(3) 0.33666(8) 0.0345(6) Uani 1 1 d . . .
O53 O 1.0502(3) 0.4460(3) 0.16476(7) 0.0236(4) Uani 1 1 d . . .

loop_
_atom_site_aniso_label
_atom_site_aniso_U_11
_atom_site_aniso_U_22
_atom_site_aniso_U_33
_atom_site_aniso_U_23
_atom_site_aniso_U_13
_atom_site_aniso_U_12
C1 0.0223(13) 0.0213(13) 0.0258(15) 0.0044(11) 0.0025(11) 0.0010(10)
C2 0.0271(14) 0.0265(14) 0.0276(15) 0.0054(12) 0.0046(11) 0.0089(12)
C11 0.0230(13) 0.0189(12) 0.0234(13) 0.0030(10) 0.0008(10) 0.0040(10)
C12 0.0232(13) 0.0275(15) 0.0271(15) 0.0001(12) 0.0006(11) -0.0044(11)
C13 0.0212(13) 0.0275(15) 0.0312(16) 0.0023(12) 0.0025(11) -0.0011(11)
C14 0.0240(13) 0.0198(13) 0.0256(14) 0.0033(11) 0.0028(11) 0.0050(10)
C15 0.0242(14) 0.0230(14) 0.0311(16) -0.0019(12) -0.0015(11) -0.0001(11)
C16 0.0203(13) 0.0251(14) 0.0332(16) 0.0018(12) 0.0030(11) -0.0020(11)
C21 0.0210(12) 0.0188(12) 0.0241(13) 0.0039(10) 0.0040(10) 0.0056(10)
C22 0.0215(13) 0.0211(13) 0.0289(15) 0.0075(11) 0.0011(11) 0.0046(10)
C23 0.0158(12) 0.0220(13) 0.0319(15) 0.0071(11) 0.0016(10) 0.0055(10)
C24 0.0184(12) 0.0175(12) 0.0276(15) 0.0048(11) 0.0040(10) 0.0018(9)
C25 0.0186(12) 0.0208(13) 0.0297(15) 0.0069(11) -0.0004(10) 0.0035(10)
C26 0.0217(13) 0.0253(14) 0.0304(15) 0.0085(12) 0.0027(11) 0.0095(11)
C31 0.0224(14) 0.0388(18) 0.0300(16) -0.0018(13) 0.0054(12) -0.0064(12)
C32 0.0254(14) 0.0321(16) 0.0247(15) 0.0004(12) 0.0038(11) 0.0000(12)
C33 0.0262(15) 0.0350(17) 0.0295(16) 0.0005(13) 0.0032(12) -0.0019(12)
C34 0.0297(16) 0.0351(17) 0.0294(17) -0.0022(13) 0.0040(13) -0.0021(13)
C35 0.0322(16) 0.0349(18) 0.0293(17) -0.0023(13) 0.0051(13) -0.0003(13)
C36 0.0355(18) 0.041(2) 0.0291(17) -0.0035(14) 0.0029(14) -0.0002(15)
C37 0.0377(19) 0.041(2) 0.0329(18) -0.0008(15) 0.0055(15) 0.0053(15)
C38 0.055(3) 0.060(3) 0.035(2) -0.0065(19) 0.0087(19) 0.006(2)
C39 0.066(3) 0.064(3) 0.037(2) 0.000(2) 0.019(2) 0.010(2)
C41 0.0215(13) 0.0302(15) 0.0286(15) 0.0032(12) 0.0034(11) 0.0105(11)
C42 0.0268(15) 0.0335(17) 0.0294(16) 0.0079(13) 0.0041(12) 0.0129(13)
C43 0.0299(15) 0.0300(15) 0.0260(15) 0.0054(12) 0.0051(12) 0.0120(12)
C44 0.0365(17) 0.0292(15) 0.0279(16) 0.0079(12) 0.0074(13) 0.0131(13)
C45 0.0360(17) 0.0339(17) 0.0269(16) 0.0065(13) 0.0063(13) 0.0125(14)
C46 0.0380(18) 0.0343(17) 0.0282(16) 0.0083(13) 0.0062(13) 0.0107(14)
C47 0.0348(17) 0.0400(19) 0.0312(17) 0.0045(14) 0.0091(14) 0.0093(14)
C48 0.044(2) 0.054(2) 0.0334(19) 0.0120(17) 0.0102(16) 0.0120(19)
C49 0.049(3) 0.074(3) 0.044(3) 0.002(2) 0.015(2) 0.014(2)
C51 0.0200(13) 0.0228(13) 0.0268(15) 0.0037(11) -0.0011(11) 0.0025(10)
C52 0.0196(12) 0.0187(12) 0.0257(14) 0.0019(10) 0.0026(10) 0.0003(10)
C61 0.0232(13) 0.0180(12) 0.0235(13) 0.0033(10) 0.0012(10) 0.0005(10)
C62 0.0195(12) 0.0271(15) 0.0277(15) 0.0043(12) 0.0022(11) 0.0049(11)
C63 0.0223(13) 0.0282(15) 0.0272(15) 0.0046(12) -0.0003(11) 0.0043(11)
C64 0.0208(12) 0.0194(13) 0.0245(14) 0.0018(10) 0.0036(10) -0.0008(10)
C65 0.0189(12) 0.0259(14) 0.0302(15) 0.0026(12) 0.0029(11) 0.0041(10)
C66 0.0224(13) 0.0246(14) 0.0286(15) 0.0047(11) -0.0001(11) 0.0043(11)
C71 0.0179(12) 0.0162(11) 0.0252(14) 0.0011(10) 0.0013(10) 0.0033(9)
C72 0.0214(13) 0.0216(13) 0.0271(15) 0.0022(11) 0.0017(11) -0.0018(10)
C73 0.0212(13) 0.0197(13) 0.0300(15) 0.0037(11) 0.0043(11) -0.0016(10)
C74 0.0196(12) 0.0220(13) 0.0235(14) 0.0080(11) 0.0011(10) 0.0066(10)
C75 0.0169(12) 0.0206(12) 0.0274(14) 0.0045(10) 0.0002(10) 0.0028(9)
C76 0.0159(11) 0.0200(12) 0.0278(14) 0.0044(10) 0.0022(10) 0.0021(9)
C81 0.0254(14) 0.0372(17) 0.0228(14) 0.0005(12) 0.0004(11) 0.0090(12)
C82 0.0280(15) 0.0293(15) 0.0229(14) -0.0004(12) -0.0003(11) 0.0009(12)
C83 0.0239(14) 0.0357(17) 0.0253(15) 0.0005(12) 0.0014(11) 0.0047(12)
C84 0.0331(17) 0.0342(17) 0.0271(16) 0.0012(13) 0.0015(13) 0.0052(14)
C85 0.0296(15) 0.0336(17) 0.0278(16) 0.0017(13) 0.0032(12) 0.0028(13)
C86 0.0361(18) 0.0384(19) 0.0277(17) 0.0024(14) 0.0016(14) 0.0073(14)
C87 0.0346(17) 0.0408(19) 0.0288(17) 0.0033(14) 0.0024(13) 0.0046(14)
C88 0.057(3) 0.056(3) 0.031(2) 0.0014(18) 0.0063(18) 0.012(2)
C89 0.061(3) 0.073(4) 0.045(3) 0.002(2) 0.018(2) 0.013(3)
C91 0.0225(13) 0.0230(14) 0.0285(15) 0.0032(11) 0.0046(11) 0.0014(11)
C92 0.0315(16) 0.0265(15) 0.0296(16) 0.0030(12) 0.0063(12) 0.0070(12)
C93 0.0306(16) 0.0282(15) 0.0301(16) 0.0034(12) 0.0050(12) 0.0075(12)
C94 0.0374(17) 0.0283(16) 0.0286(16) 0.0017(13) 0.0083(13) 0.0057(13)
C95 0.0363(18) 0.0309(16) 0.0294(17) 0.0018(13) 0.0082(13) 0.0063(13)
C96 0.0392(18) 0.0331(17) 0.0323(18) 0.0003(14) 0.0098(14) 0.0034(14)
C97 0.0366(18) 0.0351(18) 0.0309(17) -0.0017(14) 0.0095(14) 0.0011(14)
C98 0.048(2) 0.056(3) 0.035(2) -0.0060(18) 0.0109(18) -0.002(2)
C99 0.055(3) 0.054(3) 0.042(2) -0.001(2) 0.016(2) 0.002(2)
N1 0.0230(12) 0.0286(13) 0.0258(13) -0.0009(10) 0.0007(10) -0.0025(10)
N2 0.0213(11) 0.0314(14) 0.0240(13) 0.0018(10) 0.0023(9) 0.0025(10)
N3 0.0276(13) 0.0404(17) 0.0310(15) -0.0028(12) 0.0006(11) -0.0042(12)
N4 0.0290(14) 0.0384(16) 0.0330(15) -0.0042(12) 0.0038(11) -0.0003(12)
N51 0.0247(12) 0.0284(13) 0.0255(13) 0.0018(10) 0.0004(10) 0.0048(10)
N52 0.0176(11) 0.0319(14) 0.0236(12) 0.0010(10) -0.0011(9) 0.0026(9)
N53 0.0282(14) 0.052(2) 0.0291(15) 0.0036(13) -0.0026(11) 0.0103(13)
N54 0.0266(13) 0.0466(18) 0.0297(15) 0.0023(13) -0.0005(11) 0.0103(12)
O1 0.0279(11) 0.0232(10) 0.0264(11) 0.0040(8) 0.0041(9) 0.0088(8)
O2 0.0607(19) 0.0552(18) 0.0365(15) 0.0127(13) 0.0146(13) 0.0425(16)
O3 0.0195(10) 0.0314(12) 0.0289(12) 0.0038(9) 0.0034(8) 0.0072(8)
O51 0.0223(10) 0.0245(10) 0.0268(11) -0.0007(8) 0.0057(8) -0.0032(8)
O52 0.0392(13) 0.0292(12) 0.0323(13) -0.0046(10) 0.0096(10) -0.0113(10)
O53 0.0206(10) 0.0223(10) 0.0279(11) 0.0018(8) 0.0042(8) 0.0007(8)

loop_
_atom_type_symbol
_atom_type_description
_atom_type_scat_dispersion_real
_atom_type_scat_dispersion_imag
_atom_type_scat_source
C C 0.0033 0.0000 'International Tables Vol C Tables 4.2.6.8 and 6.1.1.4'
H H 0.0000 0.0000 'International Tables Vol C Tables 4.2.6.8 and 6.1.1.4'
N N 0.0061 0.0000 'International Tables Vol C Tables 4.2.6.8 and 6.1.1.4'
O O 0.0106 0.0000 'International Tables Vol C Tables 4.2.6.8 and 6.1.1.4'

loop_
_geom_angle_atom_site_label_1
_geom_angle_atom_site_label_2
_geom_angle_atom_site_label_3
_geom_angle
_geom_angle_site_symmetry_1
_geom_angle_site_symmetry_3
N1 C1 N4 112.2(3) . .
N1 C1 C11 125.5(3) . .
N4 C1 C11 122.3(3) . .
O2 C2 O1 122.6(3) . .
O2 C2 C21 124.2(3) . .
O1 C2 C21 113.2(3) . .
C12 C11 C16 120.0(3) . .
C12 C11 C1 120.5(3) . .
C16 C11 C1 119.5(3) . .
C11 C12 C13 120.3(3) . .
C11 C12 H12 119.9 . .
C13 C12 H12 119.9 . .
C14 C13 C12 118.9(3) . .
C14 C13 H13 120.5 . .
C12 C13 H13 120.5 . .
C13 C14 C15 122.2(3) . .
C13 C14 O1 117.5(3) . .
C15 C14 O1 120.2(3) . .
C14 C15 C16 118.7(3) . .
C14 C15 H15 120.6 . .
C16 C15 H15 120.6 . .
C15 C16 C11 119.8(3) . .
C15 C16 H16 120.1 . .
C11 C16 H16 120.1 . .
C26 C21 C22 119.4(3) . .
C26 C21 C2 116.2(3) . .
C22 C21 C2 124.4(3) . .
C23 C22 C21 120.0(3) . .
C23 C22 H22 120.0 . .
C21 C22 H22 120.0 . .
C24 C23 C22 120.0(3) . .
C24 C23 H23 120.0 . .
C22 C23 H23 120.0 . .
O3 C24 C23 126.3(3) . .
O3 C24 C25 113.8(3) . .
C23 C24 C25 120.0(3) . .
C26 C25 C24 120.0(3) . .
C26 C25 H25 120.0 . .
C24 C25 H25 120.0 . .
C25 C26 C21 120.6(3) . .
C25 C26 H26 119.7 . .
C21 C26 H26 119.7 . .
N2 C31 C32 113.2(3) . .
N2 C31 H31A 108.9 . .
C32 C31 H31A 108.9 . .
N2 C31 H31B 108.9 . .
C32 C31 H31B 108.9 . .
H31A C31 H31B 107.8 . .
C31 C32 C33 109.5(3) . .
C31 C32 H32A 109.8 . .
C33 C32 H32A 109.8 . .
C31 C32 H32B 109.8 . .
C33 C32 H32B 109.8 . .
H32A C32 H32B 108.2 . .
C34 C33 C32 113.1(3) . .
C34 C33 H33A 109.0 . .
C32 C33 H33A 109.0 . .
C34 C33 H33B 109.0 . .
C32 C33 H33B 109.0 . .
H33A C33 H33B 107.8 . .
C35 C34 C33 112.1(3) . .
C35 C34 H34A 109.2 . .
C33 C34 H34A 109.2 . .
C35 C34 H34B 109.2 . .
C33 C34 H34B 109.2 . .
H34A C34 H34B 107.9 . .
C36 C35 C34 113.4(3) . .
C36 C35 H35A 108.9 . .
C34 C35 H35A 108.9 . .
C36 C35 H35B 108.9 . .
C34 C35 H35B 108.9 . .
H35A C35 H35B 107.7 . .
C35 C36 C37 112.5(3) . .
C35 C36 H36A 109.1 . .
C37 C36 H36A 109.1 . .
C35 C36 H36B 109.1 . .
C37 C36 H36B 109.1 . .
H36A C36 H36B 107.8 . .
C38 C37 C36 113.1(4) . .
C38 C37 H37A 109.0 . .
C36 C37 H37A 109.0 . .
C38 C37 H37B 109.0 . .
C36 C37 H37B 109.0 . .
H37A C37 H37B 107.8 . .
C37 C38 C39 112.5(4) . .
C37 C38 H38A 109.1 . .
C39 C38 H38A 109.1 . .
C37 C38 H38B 109.1 . .
C39 C38 H38B 109.1 . .
H38A C38 H38B 107.8 . .
C38 C39 H39A 109.5 . .
C38 C39 H39B 109.5 . .
H39A C39 H39B 109.5 . .
C38 C39 H39C 109.5 . .
H39A C39 H39C 109.5 . .
H39B C39 H39C 109.5 . .
O3 C41 C42 104.3(2) . .
O3 C41 H41A 110.9 . .
C42 C41 H41A 110.9 . .
O3 C41 H41B 110.9 . .
C42 C41 H41B 110.9 . .
H41A C41 H41B 108.9 . .
C41 C42 C43 114.3(3) . .
C41 C42 H42A 108.7 . .
C43 C42 H42A 108.7 . .
C41 C42 H42B 108.7 . .
C43 C42 H42B 108.7 . .
H42A C42 H42B 107.6 . .
C44 C43 C42 110.8(3) . .
C44 C43 H43A 109.5 . .
C42 C43 H43A 109.5 . .
C44 C43 H43B 109.5 . .
C42 C43 H43B 109.5 . .
H43A C43 H43B 108.1 . .
C43 C44 C45 114.2(3) . .
C43 C44 H44A 108.7 . .
C45 C44 H44A 108.7 . .
C43 C44 H44B 108.7 . .
C45 C44 H44B 108.7 . .
H44A C44 H44B 107.6 . .
C46 C45 C44 112.9(3) . .
C46 C45 H45A 109.0 . .
C44 C45 H45A 109.0 . .
C46 C45 H45B 109.0 . .
C44 C45 H45B 109.0 . .
H45A C45 H45B 107.8 . .
C45 C46 C47 113.6(3) . .
C45 C46 H46A 108.8 . .
C47 C46 H46A 108.8 . .
C45 C46 H46B 108.8 . .
C47 C46 H46B 108.8 . .
H46A C46 H46B 107.7 . .
C48 C47 C46 113.5(3) . .
C48 C47 H47A 108.9 . .
C46 C47 H47A 108.9 . .
C48 C47 H47B 108.9 . .
C46 C47 H47B 108.9 . .
H47A C47 H47B 107.7 . .
C47 C48 C49 113.5(4) . .
C47 C48 H48A 108.9 . .
C49 C48 H48A 108.9 . .
C47 C48 H48B 108.9 . .
C49 C48 H48B 108.9 . .
H48A C48 H48B 107.7 . .
C48 C49 H49A 109.5 . .
C48 C49 H49B 109.5 . .
H49A C49 H49B 109.5 . .
C48 C49 H49C 109.5 . .
H49A C49 H49C 109.5 . .
H49B C49 H49C 109.5 . .
N51 C51 N54 111.9(3) . .
N51 C51 C61 123.1(3) . .
N54 C51 C61 125.1(3) . .
O52 C52 O51 123.4(3) . .
O52 C52 C71 124.2(3) . .
O51 C52 C71 112.4(2) . .
C62 C61 C66 119.5(3) . .
C62 C61 C51 118.9(3) . .
C66 C61 C51 121.5(3) . .
C63 C62 C61 120.5(3) . .
C63 C62 H62 119.7 . .
C61 C62 H62 119.7 . .
C64 C63 C62 118.9(3) . .
C64 C63 H63 120.6 . .
C62 C63 H63 120.6 . .
C63 C64 C65 122.0(3) . .
C63 C64 O51 118.2(3) . .
C65 C64 O51 119.8(3) . .
C66 C65 C64 118.6(3) . .
C66 C65 H65 120.7 . .
C64 C65 H65 120.7 . .
C65 C66 C61 120.4(3) . .
C65 C66 H66 119.8 . .
C61 C66 H66 119.8 . .
C76 C71 C72 119.7(3) . .
C76 C71 C52 123.9(3) . .
C72 C71 C52 116.4(3) . .
C73 C72 C71 120.9(3) . .
C73 C72 H72 119.6 . .
C71 C72 H72 119.6 . .
C72 C73 C74 118.9(3) . .
C72 C73 H73 120.5 . .
C74 C73 H73 120.5 . .
O53 C74 C75 115.8(3) . .
O53 C74 C73 124.0(3) . .
C75 C74 C73 120.2(3) . .
C76 C75 C74 120.4(3) . .
C76 C75 H75 119.8 . .
C74 C75 H75 119.8 . .
C71 C76 C75 119.9(3) . .
C71 C76 H76 120.1 . .
C75 C76 H76 120.1 . .
N52 C81 C82 114.3(3) . .
N52 C81 H81A 108.7 . .
C82 C81 H81A 108.7 . .
N52 C81 H81B 108.7 . .
C82 C81 H81B 108.7 . .
H81A C81 H81B 107.6 . .
C81 C82 C83 109.2(3) . .
C81 C82 H82A 109.8 . .
C83 C82 H82A 109.8 . .
C81 C82 H82B 109.8 . .
C83 C82 H82B 109.8 . .
H82A C82 H82B 108.3 . .
C82 C83 C84 113.8(3) . .
C82 C83 H83A 108.8 . .
C84 C83 H83A 108.8 . .
C82 C83 H83B 108.8 . .
C84 C83 H83B 108.8 . .
H83A C83 H83B 107.7 . .
C85 C84 C83 112.6(3) . .
C85 C84 H84A 109.1 . .
C83 C84 H84A 109.1 . .
C85 C84 H84B 109.1 . .
C83 C84 H84B 109.1 . .
H84A C84 H84B 107.8 . .
C86 C85 C84 114.4(3) . .
C86 C85 H85A 108.6 . .
C84 C85 H85A 108.6 . .
C86 C85 H85B 108.6 . .
C84 C85 H85B 108.6 . .
H85A C85 H85B 107.6 . .
C87 C86 C85 113.6(3) . .
C87 C86 H86A 108.9 . .
C85 C86 H86A 108.9 . .
C87 C86 H86B 108.9 . .
C85 C86 H86B 108.9 . .
H86A C86 H86B 107.7 . .
C86 C87 C88 114.2(3) . .
C86 C87 H87A 108.7 . .
C88 C87 H87A 108.7 . .
C86 C87 H87B 108.7 . .
C88 C87 H87B 108.7 . .
H87A C87 H87B 107.6 . .
C89 C88 C87 113.4(4) . .
C89 C88 H88A 108.9 . .
C87 C88 H88A 108.9 . .
C89 C88 H88B 108.9 . .
C87 C88 H88B 108.9 . .
H88A C88 H88B 107.7 . .
C88 C89 H89A 109.5 . .
C88 C89 H89B 109.5 . .
H89A C89 H89B 109.5 . .
C88 C89 H89C 109.5 . .
H89A C89 H89C 109.5 . .
H89B C89 H89C 109.5 . .
O53 C91 C92 108.2(3) . .
O53 C91 H91A 110.1 . .
C92 C91 H91A 110.1 . .
O53 C91 H91B 110.1 . .
C92 C91 H91B 110.1 . .
H91A C91 H91B 108.4 . .
C91 C92 C93 113.6(3) . .
C91 C92 H92A 108.8 . .
C93 C92 H92A 108.8 . .
C91 C92 H92B 108.8 . .
C93 C92 H92B 108.8 . .
H92A C92 H92B 107.7 . .
C92 C93 C94 113.2(3) . .
C92 C93 H93A 108.9 . .
C94 C93 H93A 108.9 . .
C92 C93 H93B 108.9 . .
C94 C93 H93B 108.9 . .
H93A C93 H93B 107.8 . .
C93 C94 C95 114.6(3) . .
C93 C94 H94A 108.6 . .
C95 C94 H94A 108.6 . .
C93 C94 H94B 108.6 . .
C95 C94 H94B 108.6 . .
H94A C94 H94B 107.6 . .
C96 C95 C94 113.4(3) . .
C96 C95 H95A 108.9 . .
C94 C95 H95A 108.9 . .
C96 C95 H95B 108.9 . .
C94 C95 H95B 108.9 . .
H95A C95 H95B 107.7 . .
C95 C96 C97 114.5(3) . .
C95 C96 H96A 108.6 . .
C97 C96 H96A 108.6 . .
C95 C96 H96B 108.6 . .
C97 C96 H96B 108.6 . .
H96A C96 H96B 107.6 . .
C98 C97 C96 113.6(3) . .
C98 C97 H97A 108.9 . .
C96 C97 H97A 108.9 . .
C98 C97 H97B 108.9 . .
C96 C97 H97B 108.9 . .
H97A C97 H97B 107.7 . .
C97 C98 C99 113.3(4) . .
C97 C98 H98A 108.9 . .
C99 C98 H98A 108.9 . .
C97 C98 H98B 108.9 . .
C99 C98 H98B 108.9 . .
H98A C98 H98B 107.7 . .
C98 C99 H99A 109.5 . .
C98 C99 H99B 109.5 . .
H99A C99 H99B 109.5 . .
C98 C99 H99C 109.5 . .
H99A C99 H99C 109.5 . .
H99B C99 H99C 109.5 . .
C1 N1 N2 100.8(3) . .
N3 N2 N1 115.0(3) . .
N3 N2 C31 124.1(3) . .
N1 N2 C31 120.8(3) . .
N2 N3 N4 105.7(3) . .
N3 N4 C1 106.3(3) . .
N52 N51 C51 102.4(3) . .
N53 N52 N51 114.1(3) . .
N53 N52 C81 124.5(3) . .
N51 N52 C81 121.3(3) . .
N52 N53 N54 105.9(3) . .
N53 N54 C51 105.7(3) . .
C2 O1 C14 115.4(2) . .
C24 O3 C41 120.3(2) . .
C52 O51 C64 115.8(2) . .
C74 O53 C91 117.5(2) . .

loop_
_geom_bond_atom_site_label_1
_geom_bond_atom_site_label_2
_geom_bond_distance
_geom_bond_site_symmetry_2
C1 N1 1.333(4) .
C1 N4 1.359(4) .
C1 C11 1.469(4) .
C2 O2 1.205(4) .
C2 O1 1.359(4) .
C2 C21 1.475(4) .
C11 C12 1.378(4) .
C11 C16 1.398(4) .
C12 C13 1.394(5) .
C12 H12 0.9500 .
C13 C14 1.366(4) .
C13 H13 0.9500 .
C14 C15 1.383(4) .
C14 O1 1.415(4) .
C15 C16 1.390(5) .
C15 H15 0.9500 .
C16 H16 0.9500 .
C21 C26 1.389(4) .
C21 C22 1.404(4) .
C22 C23 1.389(5) .
C22 H22 0.9500 .
C23 C24 1.388(4) .
C23 H23 0.9500 .
C24 O3 1.363(4) .
C24 C25 1.399(4) .
C25 C26 1.378(5) .
C25 H25 0.9500 .
C26 H26 0.9500 .
C31 N2 1.468(4) .
C31 C32 1.513(5) .
C31 H31A 0.9900 .
C31 H31B 0.9900 .
C32 C33 1.530(5) .
C32 H32A 0.9900 .
C32 H32B 0.9900 .
C33 C34 1.530(5) .
C33 H33A 0.9900 .
C33 H33B 0.9900 .
C34 C35 1.526(5) .
C34 H34A 0.9900 .
C34 H34B 0.9900 .
C35 C36 1.525(5) .
C35 H35A 0.9900 .
C35 H35B 0.9900 .
C36 C37 1.529(6) .
C36 H36A 0.9900 .
C36 H36B 0.9900 .
C37 C38 1.523(6) .
C37 H37A 0.9900 .
C37 H37B 0.9900 .
C38 C39 1.534(7) .
C38 H38A 0.9900 .
C38 H38B 0.9900 .
C39 H39A 0.9800 .
C39 H39B 0.9800 .
C39 H39C 0.9800 .
C41 O3 1.438(4) .
C41 C42 1.521(5) .
C41 H41A 0.9900 .
C41 H41B 0.9900 .
C42 C43 1.528(4) .
C42 H42A 0.9900 .
C42 H42B 0.9900 .
C43 C44 1.528(5) .
C43 H43A 0.9900 .
C43 H43B 0.9900 .
C44 C45 1.532(5) .
C44 H44A 0.9900 .
C44 H44B 0.9900 .
C45 C46 1.522(5) .
C45 H45A 0.9900 .
C45 H45B 0.9900 .
C46 C47 1.530(5) .
C46 H46A 0.9900 .
C46 H46B 0.9900 .
C47 C48 1.515(5) .
C47 H47A 0.9900 .
C47 H47B 0.9900 .
C48 C49 1.528(6) .
C48 H48A 0.9900 .
C48 H48B 0.9900 .
C49 H49A 0.9800 .
C49 H49B 0.9800 .
C49 H49C 0.9800 .
C51 N51 1.329(4) .
C51 N54 1.360(4) .
C51 C61 1.463(4) .
C52 O52 1.199(4) .
C52 O51 1.359(3) .
C52 C71 1.483(4) .
C61 C62 1.391(4) .
C61 C66 1.402(4) .
C62 C63 1.387(5) .
C62 H62 0.9500 .
C63 C64 1.379(4) .
C63 H63 0.9500 .
C64 C65 1.392(4) .
C64 O51 1.403(4) .
C65 C66 1.384(5) .
C65 H65 0.9500 .
C66 H66 0.9500 .
C71 C76 1.386(4) .
C71 C72 1.396(4) .
C72 C73 1.389(4) .
C72 H72 0.9500 .
C73 C74 1.395(4) .
C73 H73 0.9500 .
C74 O53 1.367(4) .
C74 C75 1.393(4) .
C75 C76 1.386(4) .
C75 H75 0.9500 .
C76 H76 0.9500 .
C81 N52 1.460(4) .
C81 C82 1.512(5) .
C81 H81A 0.9900 .
C81 H81B 0.9900 .
C82 C83 1.527(5) .
C82 H82A 0.9900 .
C82 H82B 0.9900 .
C83 C84 1.527(5) .
C83 H83A 0.9900 .
C83 H83B 0.9900 .
C84 C85 1.521(5) .
C84 H84A 0.9900 .
C84 H84B 0.9900 .
C85 C86 1.518(5) .
C85 H85A 0.9900 .
C85 H85B 0.9900 .
C86 C87 1.513(5) .
C86 H86A 0.9900 .
C86 H86B 0.9900 .
C87 C88 1.517(6) .
C87 H87A 0.9900 .
C87 H87B 0.9900 .
C88 C89 1.517(7) .
C88 H88A 0.9900 .
C88 H88B 0.9900 .
C89 H89A 0.9800 .
C89 H89B 0.9800 .
C89 H89C 0.9800 .
C91 O53 1.433(4) .
C91 C92 1.505(5) .
C91 H91A 0.9900 .
C91 H91B 0.9900 .
C92 C93 1.518(5) .
C92 H92A 0.9900 .
C92 H92B 0.9900 .
C93 C94 1.519(5) .
C93 H93A 0.9900 .
C93 H93B 0.9900 .
C94 C95 1.524(5) .
C94 H94A 0.9900 .
C94 H94B 0.9900 .
C95 C96 1.519(5) .
C95 H95A 0.9900 .
C95 H95B 0.9900 .
C96 C97 1.524(5) .
C96 H96A 0.9900 .
C96 H96B 0.9900 .
C97 C98 1.514(6) .
C97 H97A 0.9900 .
C97 H97B 0.9900 .
C98 C99 1.527(6) .
C98 H98A 0.9900 .
C98 H98B 0.9900 .
C99 H99A 0.9800 .
C99 H99B 0.9800 .
C99 H99C 0.9800 .
N1 N2 1.342(4) .
N2 N3 1.307(4) .
N3 N4 1.327(4) .
N51 N52 1.327(4) .
N52 N53 1.317(4) .
N53 N54 1.338(4) .

loop_
_geom_torsion_atom_site_label_1
_geom_torsion_atom_site_label_2
_geom_torsion_atom_site_label_3
_geom_torsion_atom_site_label_4
_geom_torsion
_geom_torsion_site_symmetry_1
_geom_torsion_site_symmetry_2
_geom_torsion_site_symmetry_3
_geom_torsion_site_symmetry_4
N1 C1 C11 C12 -178.6(3) . . . .
N4 C1 C11 C12 0.8(5) . . . .
N1 C1 C11 C16 2.0(5) . . . .
N4 C1 C11 C16 -178.6(3) . . . .
C16 C11 C12 C13 1.8(5) . . . .
C1 C11 C12 C13 -177.5(3) . . . .
C11 C12 C13 C14 0.2(5) . . . .
C12 C13 C14 C15 -2.6(5) . . . .
C12 C13 C14 O1 -179.6(3) . . . .
C13 C14 C15 C16 2.8(5) . . . .
O1 C14 C15 C16 179.8(3) . . . .
C14 C15 C16 C11 -0.7(5) . . . .
C12 C11 C16 C15 -1.5(5) . . . .
C1 C11 C16 C15 177.8(3) . . . .
O2 C2 C21 C26 -16.2(5) . . . .
O1 C2 C21 C26 163.0(3) . . . .
O2 C2 C21 C22 164.4(4) . . . .
O1 C2 C21 C22 -16.4(5) . . . .
C26 C21 C22 C23 -0.2(5) . . . .
C2 C21 C22 C23 179.2(3) . . . .
C21 C22 C23 C24 -1.0(5) . . . .
C22 C23 C24 O3 -179.7(3) . . . .
C22 C23 C24 C25 1.2(4) . . . .
O3 C24 C25 C26 -179.5(3) . . . .
C23 C24 C25 C26 -0.3(4) . . . .
C24 C25 C26 C21 -0.9(5) . . . .
C22 C21 C26 C25 1.1(5) . . . .
C2 C21 C26 C25 -178.3(3) . . . .
N2 C31 C32 C33 -175.7(3) . . . .
C31 C32 C33 C34 -178.9(3) . . . .
C32 C33 C34 C35 -178.1(3) . . . .
C33 C34 C35 C36 -179.9(3) . . . .
C34 C35 C36 C37 -179.2(3) . . . .
C35 C36 C37 C38 179.9(4) . . . .
C36 C37 C38 C39 178.7(4) . . . .
O3 C41 C42 C43 -175.6(3) . . . .
C41 C42 C43 C44 -178.6(3) . . . .
C42 C43 C44 C45 179.8(3) . . . .
C43 C44 C45 C46 179.9(3) . . . .
C44 C45 C46 C47 179.9(3) . . . .
C45 C46 C47 C48 178.8(3) . . . .
C46 C47 C48 C49 179.9(4) . . . .
N51 C51 C61 C62 0.9(5) . . . .
N54 C51 C61 C62 179.0(3) . . . .
N51 C51 C61 C66 -177.1(3) . . . .
N54 C51 C61 C66 1.0(5) . . . .
C66 C61 C62 C63 -0.6(5) . . . .
C51 C61 C62 C63 -178.7(3) . . . .
C61 C62 C63 C64 1.2(5) . . . .
C62 C63 C64 C65 -0.6(5) . . . .
C62 C63 C64 O51 178.5(3) . . . .
C63 C64 C65 C66 -0.6(5) . . . .
O51 C64 C65 C66 -179.7(3) . . . .
C64 C65 C66 C61 1.2(5) . . . .
C62 C61 C66 C65 -0.6(5) . . . .
C51 C61 C66 C65 177.4(3) . . . .
O52 C52 C71 C76 -166.7(3) . . . .
O51 C52 C71 C76 13.5(4) . . . .
O52 C52 C71 C72 14.4(5) . . . .
O51 C52 C71 C72 -165.4(2) . . . .
C76 C71 C72 C73 -1.8(4) . . . .
C52 C71 C72 C73 177.1(3) . . . .
C71 C72 C73 C74 0.2(4) . . . .
C72 C73 C74 O53 -176.2(3) . . . .
C72 C73 C74 C75 2.1(4) . . . .
O53 C74 C75 C76 175.7(2) . . . .
C73 C74 C75 C76 -2.8(4) . . . .
C72 C71 C76 C75 1.1(4) . . . .
C52 C71 C76 C75 -177.7(3) . . . .
C74 C75 C76 C71 1.1(4) . . . .
N52 C81 C82 C83 179.2(3) . . . .
C81 C82 C83 C84 179.0(3) . . . .
C82 C83 C84 C85 178.0(3) . . . .
C83 C84 C85 C86 -179.3(3) . . . .
C84 C85 C86 C87 179.5(3) . . . .
C85 C86 C87 C88 -178.8(4) . . . .
C86 C87 C88 C89 -179.5(4) . . . .
O53 C91 C92 C93 172.0(3) . . . .
C91 C92 C93 C94 -177.1(3) . . . .
C92 C93 C94 C95 175.5(3) . . . .
C93 C94 C95 C96 -178.1(3) . . . .
C94 C95 C96 C97 178.3(3) . . . .
C95 C96 C97 C98 180.0(3) . . . .
C96 C97 C98 C99 -179.4(4) . . . .
N4 C1 N1 N2 0.3(4) . . . .
C11 C1 N1 N2 179.8(3) . . . .
C1 N1 N2 N3 -0.4(4) . . . .
C1 N1 N2 C31 -177.0(3) . . . .
C32 C31 N2 N3 10.4(5) . . . .
C32 C31 N2 N1 -173.3(3) . . . .
N1 N2 N3 N4 0.4(4) . . . .
C31 N2 N3 N4 176.8(3) . . . .
N2 N3 N4 C1 -0.2(4) . . . .
N1 C1 N4 N3 -0.1(4) . . . .
C11 C1 N4 N3 -179.6(3) . . . .
N54 C51 N51 N52 -0.3(4) . . . .
C61 C51 N51 N52 178.0(3) . . . .
C51 N51 N52 N53 0.3(4) . . . .
C51 N51 N52 C81 178.5(3) . . . .
C82 C81 N52 N53 -17.6(5) . . . .
C82 C81 N52 N51 164.4(3) . . . .
N51 N52 N53 N54 -0.2(4) . . . .
C81 N52 N53 N54 -178.3(3) . . . .
N52 N53 N54 C51 0.0(4) . . . .
N51 C51 N54 N53 0.2(4) . . . .
C61 C51 N54 N53 -178.1(3) . . . .
O2 C2 O1 C14 1.4(5) . . . .
C21 C2 O1 C14 -177.9(3) . . . .
C13 C14 O1 C2 -110.7(3) . . . .
C15 C14 O1 C2 72.2(4) . . . .
C23 C24 O3 C41 -3.2(5) . . . .
C25 C24 O3 C41 175.9(3) . . . .
C42 C41 O3 C24 -167.6(3) . . . .
O52 C52 O51 C64 -2.2(4) . . . .
C71 C52 O51 C64 177.6(2) . . . .
C63 C64 O51 C52 110.8(3) . . . .
C65 C64 O51 C52 -70.1(4) . . . .
C75 C74 O53 C91 -171.8(3) . . . .
C73 C74 O53 C91 6.6(4) . . . .
C92 C91 O53 C74 170.5(2) . . . .
